data_7126333
loop_
_publ_author_name
'Frogley, Benjamin J.'
'Hill, Anthony F.'
'Sharma, Manab'
'Sinha, Arup'
'Ward, Jas S.'

_publ_section_title
;
 Semi-bridging \s-silyls as Z-type ligands.
;
_journal_issue 24
_journal_name_full 'Chemical communications (Cambridge, England)'
_journal_page_first 3532
_journal_page_last 3535
_journal_paper_doi 10.1039/c9cc07763d
_journal_volume 56
_journal_year 2020
_chemical_formula_moiety 'C76 H66 N4 P4 Pd2 Si2, 2(C6 H6)'
_chemical_formula_sum 'C88 H78 N4 P4 Pd2 Si2'
_chemical_formula_weight 1584.40
_space_group_crystal_system triclinic
_space_group_IT_number 2
_space_group_name_Hall '-P 1'
_space_group_name_H-M_alt 'P -1'
_atom_sites_solution_hydrogens geom
_audit_creation_date 2016-11-15
_audit_creation_method
;
Olex2 1.2
(compiled 2016.11.07 svn.r3352 for OlexSys, GUI svn.r5261)
;
_audit_update_record
;
2016-11-15 deposited with the CCDC.	2020-02-27 downloaded from the CCDC.
;
_cell_angle_alpha 99.727(2)
_cell_angle_beta 103.685(2)
_cell_angle_gamma 109.549(3)
_cell_formula_units_Z 2
_cell_length_a 13.5450(3)
_cell_length_b 17.6245(6)
_cell_length_c 17.7005(4)
_cell_measurement_reflns_used 9995
_cell_measurement_temperature 150.00(10)
_cell_measurement_theta_max 72.1770
_cell_measurement_theta_min 3.6100
_cell_volume 3724.1(2)
_computing_cell_refinement
;
CrysAlisPro, Agilent Technologies,
Version 1.171.37.33d (release 23-04-2014 CrysAlis171 .NET)
(compiled Apr 23 2014,17:37:27)
;
_computing_data_collection
;
CrysAlisPro, Agilent Technologies,
Version 1.171.37.33d (release 23-04-2014 CrysAlis171 .NET)
(compiled Apr 23 2014,17:37:27)
;
_computing_data_reduction
;
CrysAlisPro, Agilent Technologies,
Version 1.171.37.33d (release 23-04-2014 CrysAlis171 .NET)
(compiled Apr 23 2014,17:37:27)
;
_computing_molecular_graphics 'Olex2 (Dolomanov et al., 2009)'
_computing_publication_material 'Olex2 (Dolomanov et al., 2009)'
_computing_structure_refinement 'ShelXL (Sheldrick, 2015)'
_diffrn_ambient_environment N~2~
_diffrn_ambient_temperature 150.00(10)
_diffrn_detector 'CCD plate'
_diffrn_detector_area_resol_mean 8.1297
_diffrn_detector_type EosS2
_diffrn_measured_fraction_theta_full 0.990
_diffrn_measured_fraction_theta_max 0.958
_diffrn_measurement_details
;
#__ type_ start__ end____ width___ exp.time_
  1 omega  -25.00   55.00   1.0000    1.0100
omega____ theta____ kappa____ phi______ frames
    -       36.0254  -38.0000  -60.0000 80

#__ type_ start__ end____ width___ exp.time_
  2 omega   23.00   81.00   1.0000    1.0100
omega____ theta____ kappa____ phi______ frames
    -       36.0254 -125.0000 -180.0000 58

#__ type_ start__ end____ width___ exp.time_
  3 omega   24.00   88.00   1.0000    1.0100
omega____ theta____ kappa____ phi______ frames
    -       36.0254 -125.0000  -30.0000 64

#__ type_ start__ end____ width___ exp.time_
  4 omega   40.00   98.00   1.0000    1.0200
omega____ theta____ kappa____ phi______ frames
    -      107.9577  -45.0000    0.0000 58

#__ type_ start__ end____ width___ exp.time_
  5 omega   54.00   88.00   1.0000    1.0200
omega____ theta____ kappa____ phi______ frames
    -      107.9577  -45.0000  -90.0000 34

#__ type_ start__ end____ width___ exp.time_
  6 omega   57.00  135.00   1.0000    1.0200
omega____ theta____ kappa____ phi______ frames
    -      107.9577  -77.0000 -180.0000 78

#__ type_ start__ end____ width___ exp.time_
  7 omega   91.00  172.00   1.0000    1.0200
omega____ theta____ kappa____ phi______ frames
    -      107.9577   45.0000  -90.0000 81

#__ type_ start__ end____ width___ exp.time_
  8 omega   43.00   98.00   1.0000    1.0200
omega____ theta____ kappa____ phi______ frames
    -      107.9577  -45.0000   90.0000 55

#__ type_ start__ end____ width___ exp.time_
  9 omega   47.00  107.00   1.0000    1.0200
omega____ theta____ kappa____ phi______ frames
    -      107.9577  -95.0000   30.0000 60

#__ type_ start__ end____ width___ exp.time_
 10 omega   40.00  106.00   1.0000    1.0200
omega____ theta____ kappa____ phi______ frames
    -      107.9577  -95.0000  -60.0000 66

#__ type_ start__ end____ width___ exp.time_
 11 omega   39.00   90.00   1.0000    1.0200
omega____ theta____ kappa____ phi______ frames
    -      107.9577  -30.0000  -60.0000 51

#__ type_ start__ end____ width___ exp.time_
 12 omega   38.00   76.00   1.0000    1.0200
omega____ theta____ kappa____ phi______ frames
    -      107.9577  -30.0000 -120.0000 38

#__ type_ start__ end____ width___ exp.time_
 13 omega   46.00  168.00   1.0000    1.0200
omega____ theta____ kappa____ phi______ frames
    -      107.9577    0.0000   60.0000 122

#__ type_ start__ end____ width___ exp.time_
 14 omega   39.00  110.00   1.0000    1.0200
omega____ theta____ kappa____ phi______ frames
    -      107.9577  -95.0000  120.0000 71

#__ type_ start__ end____ width___ exp.time_
 15 omega   40.00   98.00   1.0000    1.0200
omega____ theta____ kappa____ phi______ frames
    -      107.9577  -45.0000  150.0000 58

#__ type_ start__ end____ width___ exp.time_
 16 omega    6.00   72.00   1.0000    1.0100
omega____ theta____ kappa____ phi______ frames
    -       36.0254  -99.0000   90.0000 66

#__ type_ start__ end____ width___ exp.time_
 17 omega  -31.00   52.00   1.0000    1.0100
omega____ theta____ kappa____ phi______ frames
    -       36.0254  -57.0000 -180.0000 83

#__ type_ start__ end____ width___ exp.time_
 18 omega  -30.00   97.00   1.0000    1.0100
omega____ theta____ kappa____ phi______ frames
    -       36.0254    0.0000 -180.0000 127
;
_diffrn_measurement_device 'four-circle diffractometer'
_diffrn_measurement_device_type 'SuperNova, Dual, Cu at zero, EosS2'
_diffrn_measurement_method '\f and \w scans'
_diffrn_orient_matrix_UB_11 -0.0136319000
_diffrn_orient_matrix_UB_12 0.0483517000
_diffrn_orient_matrix_UB_13 0.0752679000
_diffrn_orient_matrix_UB_21 -0.0365710000
_diffrn_orient_matrix_UB_22 -0.0807553000
_diffrn_orient_matrix_UB_23 0.0271291000
_diffrn_orient_matrix_UB_31 0.1210582000
_diffrn_orient_matrix_UB_32 0.0206523000
_diffrn_orient_matrix_UB_33 0.0475284000
_diffrn_radiation_monochromator mirror
_diffrn_radiation_probe x-ray
_diffrn_radiation_type CuK\a
_diffrn_radiation_wavelength 1.54184
_diffrn_reflns_av_R_equivalents 0.0384
_diffrn_reflns_av_unetI/netI 0.0589
_diffrn_reflns_Laue_measured_fraction_full 0.990
_diffrn_reflns_Laue_measured_fraction_max 0.958
_diffrn_reflns_limit_h_max 16
_diffrn_reflns_limit_h_min -13
_diffrn_reflns_limit_k_max 20
_diffrn_reflns_limit_k_min -21
_diffrn_reflns_limit_l_max 21
_diffrn_reflns_limit_l_min -21
_diffrn_reflns_number 21940
_diffrn_reflns_point_group_measured_fraction_full 0.990
_diffrn_reflns_point_group_measured_fraction_max 0.958
_diffrn_reflns_theta_full 67.684
_diffrn_reflns_theta_max 72.426
_diffrn_reflns_theta_min 2.669
_diffrn_source 'sealed X-ray tube'
_diffrn_source_type 'SuperNova (Cu) X-ray Source'
_exptl_absorpt_coefficient_mu 5.398
_exptl_absorpt_correction_T_max 1.00000
_exptl_absorpt_correction_T_min 0.89578
_exptl_absorpt_correction_type multi-scan
_exptl_absorpt_process_details
;
CrysAlisPro, Agilent Technologies,
Version 1.171.37.33d (release 23-04-2014 CrysAlis171 .NET)
(compiled Apr 23 2014,17:37:27)
Empirical absorption correction using spherical harmonics,
 implemented in SCALE3 ABSPACK scaling algorithm.
Empirical absorption correction using spherical harmonics,
 implemented in SCALE3 ABSPACK scaling algorithm.
;
_exptl_crystal_colour orange
_exptl_crystal_colour_primary orange
_exptl_crystal_density_diffrn 1.413
_exptl_crystal_description plate
_exptl_crystal_F_000 1628
_exptl_crystal_size_max 0.1903
_exptl_crystal_size_mid 0.1403
_exptl_crystal_size_min 0.0611
_refine_diff_density_max 3.433
_refine_diff_density_min -1.132
_refine_diff_density_rms 0.124
_refine_ls_extinction_method none
_refine_ls_goodness_of_fit_ref 1.033
_refine_ls_hydrogen_treatment constr
_refine_ls_matrix_type full
_refine_ls_number_parameters 829
_refine_ls_number_reflns 14147
_refine_ls_number_restraints 0
_refine_ls_restrained_S_all 1.033
_refine_ls_R_factor_all 0.0630
_refine_ls_R_factor_gt 0.0558
_refine_ls_shift/su_max 0.001
_refine_ls_shift/su_mean 0.000
_refine_ls_structure_factor_coef Fsqd
_refine_ls_weighting_details 'w=1/[\s^2^(Fo^2^)+(0.0828P)^2^+7.0042P] where P=(Fo^2^+2Fc^2^)/3'
_refine_ls_weighting_scheme calc
_refine_ls_wR_factor_gt 0.1423
_refine_ls_wR_factor_ref 0.1515
_reflns_Friedel_coverage 0.000
_reflns_number_gt 12345
_reflns_number_total 14147
_reflns_threshold_expression 'I > 2\s(I)'
_cod_data_source_file c9cc07763d2.cif
_cod_data_source_block AS2-24_Pd2
_cod_original_cell_volume 3724.14(19)
_cod_database_code 7126333
_shelxl_version_number 2014/6
_shelx_space_group_comment
;
The symmetry employed for this shelxl refinement is uniquely defined
by the following loop, which should always be used as a source of
symmetry information in preference to the above space-group names.
They are only intended as comments.
;
_reflns_odcompleteness_completeness 98.28
_reflns_odcompleteness_iscentric 1
_reflns_odcompleteness_theta 66.97
_olex2_refinement_description
;
1. Fixed Uiso
 At 1.2 times of:
  All C(H) groups, All C(H,H) groups
2. Uiso/Uaniso restraints and constraints
Uanis(C316) = Uanis(C311) = Uanis(C312) = Uanis(C313) = Uanis(C314) =
Uanis(C315)
Uanis(C107) = Uanis(C108) = Uanis(C109) = Uanis(C110) = Uanis(C111) =
Uanis(C112)
3.a Secondary CH2 refined with riding coordinates:
 C113(H11A,H11B), C120(H12A,H12B), C213(H21A,H21B), C220(H22A,H22B)
3.b Aromatic/amide H refined with riding coordinates:
 C102(H102), C103(H103), C104(H104), C105(H105), C106(H106), C108(H108),
 C109(H109), C110(H110), C111(H111), C112(H112), C115(H115), C116(H116),
 C117(H117), C118(H118), C122(H122), C123(H123), C124(H124), C125(H125),
 C126(H126), C128(H128), C129(H129), C130(H130), C131(H131), C132(H132),
 C134(H134), C135(H135), C136(H136), C137(H137), C138(H138), C202(H202),
 C203(H203), C204(H204), C205(H205), C206(H206), C208(H208), C209(H209),
 C210(H210), C211(H211), C212(H212), C215(H215), C216(H216), C217(H217),
 C218(H218), C222(H222), C223(H223), C224(H224), C225(H225), C226(H226),
 C228(H228), C229(H229), C230(H230), C231(H231), C232(H232), C234(H234),
 C235(H235), C236(H236), C237(H237), C238(H238), C316(H316), C315(H315),
 C311(H311), C312(H312), C313(H313), C314(H314), C301(H301), C302(H302),
 C303(H303), C304(H304), C305(H305), C306(H306)
3.c Fitted hexagon refined as free rotating group:
 C316(C315,C311,C312,C313,C314)
;
_ins_header
;
TITL ARUP_1_scale in P-1 
REM P-1 (#2 in standard setting)
CELL 1.54184  13.544988  17.624474  17.700482  99.7268 103.6852 109.5491
ZERR    2.00   0.000307   0.000617   0.000399   0.0024   0.0019   0.0026
LATT  1
SFAC C H N Si P Pt
UNIT 152.00 132.00 8.00 4.00 8.00 4.00
TREF
HKLF 4
END
;
_olex2_submission_special_instructions 'No special instructions were received'

loop_
_space_group_symop_operation_xyz
'x, y, z'
'-x, -y, -z'

loop_
_atom_site_label
_atom_site_type_symbol
_atom_site_fract_x
_atom_site_fract_y
_atom_site_fract_z
_atom_site_U_iso_or_equiv
_atom_site_adp_type
_atom_site_occupancy
_atom_site_site_symmetry_order
_atom_site_calc_flag
_atom_site_refinement_flags_posn
_atom_site_refinement_flags_adp
_atom_site_refinement_flags_occupancy
_atom_site_disorder_assembly
_atom_site_disorder_group
Pd1 Pd 0.61383(2) 0.30574(2) 0.26817(2) 0.01975(9) Uani 1 1 d . . . . .
Pd2 Pd 0.69099(2) 0.30821(2) 0.13565(2) 0.01889(9) Uani 1 1 d . . . . .
P1 P 0.44487(8) 0.20559(7) 0.26339(6) 0.0219(2) Uani 1 1 d . . . . .
P2 P 0.66669(9) 0.37616(7) 0.03347(6) 0.0225(2) Uani 1 1 d . . . . .
P3 P 0.70732(9) 0.37391(7) 0.40595(6) 0.0239(2) Uani 1 1 d . . . . .
P4 P 0.75608(8) 0.20859(6) 0.08640(6) 0.0200(2) Uani 1 1 d . . . . .
Si1 Si 0.50530(9) 0.29305(7) 0.12960(6) 0.0195(2) Uani 1 1 d . . . . .
Si2 Si 0.78472(9) 0.29274(7) 0.26667(7) 0.0197(2) Uani 1 1 d . . . . .
N1 N 0.3920(3) 0.1944(2) 0.1070(2) 0.0224(7) Uani 1 1 d . . . . .
N2 N 0.4590(3) 0.2847(2) 0.0231(2) 0.0229(7) Uani 1 1 d . . . . .
N3 N 0.8213(3) 0.2832(2) 0.3686(2) 0.0244(7) Uani 1 1 d . . . . .
N4 N 0.7950(3) 0.1945(2) 0.2367(2) 0.0228(7) Uani 1 1 d . . . . .
C101 C 0.4653(3) 0.1304(3) 0.3190(2) 0.0242(8) Uani 1 1 d . . . . .
C102 C 0.5627(4) 0.1175(3) 0.3286(3) 0.0293(9) Uani 1 1 d . . . . .
H102 H 0.6167 0.1485 0.3076 0.035 Uiso 1 1 calc R . . . .
C103 C 0.5824(4) 0.0597(3) 0.3688(3) 0.0339(10) Uani 1 1 d . . . . .
H103 H 0.6496 0.0517 0.3756 0.041 Uiso 1 1 calc R . . . .
C104 C 0.5030(5) 0.0143(4) 0.3985(3) 0.0446(13) Uani 1 1 d . . . . .
H104 H 0.5161 -0.0246 0.4265 0.054 Uiso 1 1 calc R . . . .
C105 C 0.4046(5) 0.0252(4) 0.3878(4) 0.0525(16) Uani 1 1 d . . . . .
H105 H 0.3498 -0.0072 0.4074 0.063 Uiso 1 1 calc R . . . .
C106 C 0.3853(5) 0.0833(4) 0.3485(3) 0.0411(12) Uani 1 1 d . . . . .
H106 H 0.3178 0.0909 0.3417 0.049 Uiso 1 1 calc R . . . .
C107 C 0.3294(5) 0.2229(4) 0.2882(4) 0.0491(6) Uani 1 1 d . . . . .
C108 C 0.3467(5) 0.2618(4) 0.3676(4) 0.0491(6) Uani 1 1 d . . . . .
H108 H 0.4186 0.2825 0.4056 0.059 Uiso 1 1 calc R . . . .
C109 C 0.2601(5) 0.2711(4) 0.3926(4) 0.0491(6) Uani 1 1 d . . . . .
H109 H 0.2729 0.2969 0.4476 0.059 Uiso 1 1 calc R . . . .
C110 C 0.1569(5) 0.2429(4) 0.3380(3) 0.0491(6) Uani 1 1 d . . . . .
H110 H 0.0979 0.2495 0.3548 0.059 Uiso 1 1 calc R . . . .
C111 C 0.1389(5) 0.2051(4) 0.2588(4) 0.0491(6) Uani 1 1 d . . . . .
H111 H 0.0672 0.1851 0.2207 0.059 Uiso 1 1 calc R . . . .
C112 C 0.2257(5) 0.1959(4) 0.2344(4) 0.0491(6) Uani 1 1 d . . . . .
H112 H 0.2127 0.1705 0.1792 0.059 Uiso 1 1 calc R . . . .
C113 C 0.3837(4) 0.1388(3) 0.1591(3) 0.0245(9) Uani 1 1 d . . . . .
H11A H 0.4243 0.1027 0.1490 0.029 Uiso 1 1 calc R . . . .
H11B H 0.3055 0.1026 0.1489 0.029 Uiso 1 1 calc R . . . .
C114 C 0.3253(3) 0.1624(3) 0.0265(3) 0.0229(8) Uani 1 1 d . . . . .
C115 C 0.2339(4) 0.0883(3) -0.0088(3) 0.0256(9) Uani 1 1 d . . . . .
H115 H 0.2104 0.0514 0.0227 0.031 Uiso 1 1 calc R . . . .
C116 C 0.1757(4) 0.0677(3) -0.0912(3) 0.0301(10) Uani 1 1 d . . . . .
H116 H 0.1119 0.0172 -0.1152 0.036 Uiso 1 1 calc R . . . .
C117 C 0.2104(4) 0.1203(3) -0.1376(3) 0.0324(10) Uani 1 1 d . . . . .
H117 H 0.1703 0.1060 -0.1933 0.039 Uiso 1 1 calc R . . . .
C118 C 0.3046(4) 0.1947(3) -0.1028(3) 0.0268(9) Uani 1 1 d . . . . .
H118 H 0.3284 0.2305 -0.1351 0.032 Uiso 1 1 calc R . . . .
C119 C 0.3634(3) 0.2161(3) -0.0212(2) 0.0220(8) Uani 1 1 d . . . . .
C120 C 0.5159(4) 0.3470(3) -0.0122(3) 0.0256(9) Uani 1 1 d . . . . .
H12A H 0.4976 0.3968 -0.0009 0.031 Uiso 1 1 calc R . . . .
H12B H 0.4935 0.3242 -0.0715 0.031 Uiso 1 1 calc R . . . .
C121 C 0.7285(4) 0.4900(3) 0.0676(3) 0.0262(9) Uani 1 1 d . . . . .
C122 C 0.8181(4) 0.5275(3) 0.1380(3) 0.0377(11) Uani 1 1 d . . . . .
H122 H 0.8461 0.4942 0.1665 0.045 Uiso 1 1 calc R . . . .
C123 C 0.8664(5) 0.6141(4) 0.1663(4) 0.0489(14) Uani 1 1 d . . . . .
H123 H 0.9276 0.6399 0.2145 0.059 Uiso 1 1 calc R . . . .
C124 C 0.8268(5) 0.6630(3) 0.1254(4) 0.0422(12) Uani 1 1 d . . . . .
H124 H 0.8601 0.7222 0.1455 0.051 Uiso 1 1 calc R . . . .
C125 C 0.7375(4) 0.6255(3) 0.0542(3) 0.0334(10) Uani 1 1 d . . . . .
H125 H 0.7099 0.6591 0.0258 0.040 Uiso 1 1 calc R . . . .
C126 C 0.6900(4) 0.5401(3) 0.0255(3) 0.0261(9) Uani 1 1 d . . . . .
H126 H 0.6302 0.5147 -0.0235 0.031 Uiso 1 1 calc R . . . .
C127 C 0.7114(4) 0.3581(3) -0.0565(3) 0.0315(10) Uani 1 1 d . . . . .
C128 C 0.6494(6) 0.2855(4) -0.1179(3) 0.0453(14) Uani 1 1 d . . . . .
H128 H 0.5860 0.2447 -0.1131 0.054 Uiso 1 1 calc R . . . .
C129 C 0.6809(7) 0.2726(4) -0.1872(4) 0.065(2) Uani 1 1 d . . . . .
H129 H 0.6374 0.2232 -0.2301 0.078 Uiso 1 1 calc R . . . .
C130 C 0.7734(8) 0.3299(5) -0.1940(5) 0.079(3) Uani 1 1 d . . . . .
H130 H 0.7932 0.3207 -0.2418 0.095 Uiso 1 1 calc R . . . .
C131 C 0.8390(7) 0.4022(5) -0.1304(5) 0.069(2) Uani 1 1 d . . . . .
H131 H 0.9045 0.4415 -0.1342 0.082 Uiso 1 1 calc R . . . .
C132 C 0.8071(5) 0.4159(4) -0.0615(4) 0.0445(13) Uani 1 1 d . . . . .
H132 H 0.8509 0.4648 -0.0182 0.053 Uiso 1 1 calc R . . . .
C133 C 0.4713(3) 0.3857(3) 0.1673(2) 0.0229(8) Uani 1 1 d . . . . .
C134 C 0.5481(4) 0.4675(3) 0.1840(3) 0.0275(9) Uani 1 1 d . . . . .
H134 H 0.6216 0.4762 0.1850 0.033 Uiso 1 1 calc R . . . .
C135 C 0.5204(5) 0.5367(3) 0.1990(3) 0.0393(12) Uani 1 1 d . . . . .
H135 H 0.5746 0.5914 0.2098 0.047 Uiso 1 1 calc R . . . .
C136 C 0.4144(5) 0.5260(4) 0.1983(3) 0.0450(14) Uani 1 1 d . . . . .
H136 H 0.3948 0.5729 0.2076 0.054 Uiso 1 1 calc R . . . .
C137 C 0.3373(5) 0.4461(4) 0.1839(3) 0.0470(14) Uani 1 1 d . . . . .
H137 H 0.2647 0.4382 0.1849 0.056 Uiso 1 1 calc R . . . .
C138 C 0.3646(4) 0.3773(3) 0.1680(3) 0.0330(10) Uani 1 1 d . . . . .
H138 H 0.3097 0.3229 0.1572 0.040 Uiso 1 1 calc R . . . .
C201 C 0.6417(4) 0.3567(3) 0.4848(3) 0.0310(10) Uani 1 1 d . . . . .
C202 C 0.6226(5) 0.2813(4) 0.5062(3) 0.0462(14) Uani 1 1 d . . . . .
H202 H 0.6454 0.2408 0.4814 0.055 Uiso 1 1 calc R . . . .
C203 C 0.5702(6) 0.2661(4) 0.5640(4) 0.0594(18) Uani 1 1 d . . . . .
H203 H 0.5581 0.2154 0.5793 0.071 Uiso 1 1 calc R . . . .
C204 C 0.5354(7) 0.3243(5) 0.5994(4) 0.071(2) Uani 1 1 d . . . . .
H204 H 0.4994 0.3133 0.6387 0.085 Uiso 1 1 calc R . . . .
C205 C 0.5526(5) 0.3974(5) 0.5783(4) 0.0589(18) Uani 1 1 d . . . . .
H205 H 0.5285 0.4370 0.6031 0.071 Uiso 1 1 calc R . . . .
C206 C 0.6059(4) 0.4147(4) 0.5199(3) 0.0401(12) Uani 1 1 d . . . . .
H206 H 0.6171 0.4654 0.5048 0.048 Uiso 1 1 calc R . . . .
C207 C 0.7646(4) 0.4874(3) 0.4308(3) 0.0268(9) Uani 1 1 d . . . . .
C208 C 0.7159(4) 0.5256(3) 0.3803(3) 0.0362(11) Uani 1 1 d . . . . .
H208 H 0.6532 0.4925 0.3344 0.043 Uiso 1 1 calc R . . . .
C209 C 0.7584(5) 0.6121(4) 0.3963(3) 0.0457(13) Uani 1 1 d . . . . .
H209 H 0.7249 0.6382 0.3613 0.055 Uiso 1 1 calc R . . . .
C210 C 0.8492(5) 0.6602(3) 0.4630(3) 0.0398(12) Uani 1 1 d . . . . .
H210 H 0.8785 0.7194 0.4737 0.048 Uiso 1 1 calc R . . . .
C211 C 0.8977(4) 0.6225(3) 0.5142(3) 0.0324(10) Uani 1 1 d . . . . .
H211 H 0.9603 0.6559 0.5601 0.039 Uiso 1 1 calc R . . . .
C212 C 0.8555(4) 0.5370(3) 0.4991(3) 0.0279(9) Uani 1 1 d . . . . .
H212 H 0.8882 0.5114 0.5351 0.033 Uiso 1 1 calc R . . . .
C213 C 0.8264(4) 0.3437(3) 0.4371(3) 0.0306(10) Uani 1 1 d . . . . .
H21A H 0.8965 0.3934 0.4540 0.037 Uiso 1 1 calc R . . . .
H21B H 0.8226 0.3190 0.4832 0.037 Uiso 1 1 calc R . . . .
C214 C 0.8427(3) 0.2129(3) 0.3762(3) 0.0240(8) Uani 1 1 d . . . . .
C215 C 0.8761(4) 0.1889(3) 0.4456(3) 0.0323(10) Uani 1 1 d . . . . .
H215 H 0.8910 0.2244 0.4972 0.039 Uiso 1 1 calc R . . . .
C216 C 0.8878(4) 0.1126(3) 0.4394(3) 0.0362(11) Uani 1 1 d . . . . .
H216 H 0.9097 0.0961 0.4869 0.043 Uiso 1 1 calc R . . . .
C217 C 0.8679(4) 0.0611(3) 0.3651(3) 0.0349(11) Uani 1 1 d . . . . .
H217 H 0.8761 0.0093 0.3618 0.042 Uiso 1 1 calc R . . . .
C218 C 0.8359(4) 0.0839(3) 0.2949(3) 0.0281(9) Uani 1 1 d . . . . .
H218 H 0.8215 0.0477 0.2438 0.034 Uiso 1 1 calc R . . . .
C219 C 0.8250(3) 0.1604(3) 0.2997(2) 0.0223(8) Uani 1 1 d . . . . .
C220 C 0.7490(4) 0.1406(3) 0.1551(2) 0.0241(8) Uani 1 1 d . . . . .
H22A H 0.6714 0.1029 0.1449 0.029 Uiso 1 1 calc R . . . .
H22B H 0.7918 0.1059 0.1466 0.029 Uiso 1 1 calc R . . . .
C221 C 0.8864(3) 0.2221(3) 0.0665(2) 0.0243(8) Uani 1 1 d . . . . .
C222 C 0.9200(4) 0.1554(3) 0.0542(3) 0.0336(10) Uani 1 1 d . . . . .
H222 H 0.8765 0.1027 0.0592 0.040 Uiso 1 1 calc R . . . .
C223 C 1.0160(5) 0.1653(4) 0.0349(3) 0.0432(13) Uani 1 1 d . . . . .
H223 H 1.0387 0.1198 0.0274 0.052 Uiso 1 1 calc R . . . .
C224 C 1.0787(4) 0.2412(4) 0.0266(4) 0.0480(14) Uani 1 1 d . . . . .
H224 H 1.1439 0.2479 0.0125 0.058 Uiso 1 1 calc R . . . .
C225 C 1.0463(5) 0.3082(4) 0.0389(4) 0.0552(16) Uani 1 1 d . . . . .
H225 H 1.0898 0.3606 0.0335 0.066 Uiso 1 1 calc R . . . .
C226 C 0.9507(4) 0.2986(3) 0.0591(3) 0.0391(12) Uani 1 1 d . . . . .
H226 H 0.9292 0.3446 0.0679 0.047 Uiso 1 1 calc R . . . .
C227 C 0.6529(3) 0.1384(3) -0.0092(3) 0.0239(8) Uani 1 1 d . . . . .
C228 C 0.6788(4) 0.1150(3) -0.0785(3) 0.0295(9) Uani 1 1 d . . . . .
H228 H 0.7539 0.1308 -0.0763 0.035 Uiso 1 1 calc R . . . .
C229 C 0.5958(4) 0.0688(3) -0.1510(3) 0.0343(10) Uani 1 1 d . . . . .
H229 H 0.6142 0.0524 -0.1980 0.041 Uiso 1 1 calc R . . . .
C230 C 0.4862(4) 0.0467(3) -0.1547(3) 0.0353(11) Uani 1 1 d . . . . .
H230 H 0.4293 0.0157 -0.2045 0.042 Uiso 1 1 calc R . . . .
C231 C 0.4596(4) 0.0694(3) -0.0865(3) 0.0314(10) Uani 1 1 d . . . . .
H231 H 0.3843 0.0535 -0.0892 0.038 Uiso 1 1 calc R . . . .
C232 C 0.5418(4) 0.1151(3) -0.0141(3) 0.0283(9) Uani 1 1 d . . . . .
H232 H 0.5227 0.1309 0.0327 0.034 Uiso 1 1 calc R . . . .
C233 C 0.9158(3) 0.3846(3) 0.2767(3) 0.0253(9) Uani 1 1 d . . . . .
C234 C 1.0102(4) 0.3719(3) 0.2684(3) 0.0333(10) Uani 1 1 d . . . . .
H234 H 1.0057 0.3166 0.2500 0.040 Uiso 1 1 calc R . . . .
C235 C 1.1096(4) 0.4390(4) 0.2865(3) 0.0483(15) Uani 1 1 d . . . . .
H235 H 1.1726 0.4292 0.2807 0.058 Uiso 1 1 calc R . . . .
C236 C 1.1182(5) 0.5200(4) 0.3131(3) 0.0514(16) Uani 1 1 d . . . . .
H236 H 1.1869 0.5657 0.3258 0.062 Uiso 1 1 calc R . . . .
C237 C 1.0261(5) 0.5343(3) 0.3210(3) 0.0436(13) Uani 1 1 d . . . . .
H237 H 1.0314 0.5899 0.3389 0.052 Uiso 1 1 calc R . . . .
C238 C 0.9260(4) 0.4672(3) 0.3028(3) 0.0297(10) Uani 1 1 d . . . . .
H238 H 0.8632 0.4775 0.3083 0.036 Uiso 1 1 calc R . . . .
C316 C 0.1008(6) -0.1306(5) 0.3370(4) 0.1181(18) Uani 1 1 d . . . . .
H316 H 0.1030 -0.1527 0.3825 0.142 Uiso 1 1 calc R . . . .
C315 C 0.0833(6) -0.0571(5) 0.3388(4) 0.1181(18) Uani 1 1 d G . . . .
H315 H 0.0736 -0.0289 0.3855 0.142 Uiso 1 1 calc R . . . .
C311 C 0.0801(6) -0.0247(4) 0.2723(5) 0.1181(18) Uani 1 1 d G . . . .
H311 H 0.0682 0.0256 0.2736 0.142 Uiso 1 1 calc R . . . .
C312 C 0.0944(6) -0.0658(5) 0.2041(4) 0.1181(18) Uani 1 1 d G . . . .
H312 H 0.0922 -0.0437 0.1586 0.142 Uiso 1 1 calc R . . . .
C313 C 0.1118(6) -0.1394(5) 0.2023(4) 0.1181(18) Uani 1 1 d G . . . .
H313 H 0.1216 -0.1675 0.1556 0.142 Uiso 1 1 calc R . . . .
C314 C 0.1150(6) -0.1718(4) 0.2687(5) 0.1181(18) Uani 1 1 d G . . . .
H314 H 0.1270 -0.2220 0.2675 0.142 Uiso 1 1 calc R . . . .
C301 C 0.7612(6) 0.8104(5) 0.3165(4) 0.0579(16) Uani 1 1 d . . . . .
H301 H 0.7766 0.7837 0.2720 0.069 Uiso 1 1 calc R . . . .
C302 C 0.6667(6) 0.8264(5) 0.3036(4) 0.0584(16) Uani 1 1 d . . . . .
H302 H 0.6169 0.8101 0.2504 0.070 Uiso 1 1 calc R . . . .
C303 C 0.6443(7) 0.8652(4) 0.3667(5) 0.0656(19) Uani 1 1 d . . . . .
H303 H 0.5803 0.8779 0.3577 0.079 Uiso 1 1 calc R . . . .
C304 C 0.7167(8) 0.8863(5) 0.4453(5) 0.081(3) Uani 1 1 d . . . . .
H304 H 0.7010 0.9119 0.4901 0.097 Uiso 1 1 calc R . . . .
C305 C 0.8110(8) 0.8695(5) 0.4568(5) 0.074(2) Uani 1 1 d . . . . .
H305 H 0.8605 0.8838 0.5098 0.089 Uiso 1 1 calc R . . . .
C306 C 0.8330(6) 0.8327(4) 0.3926(4) 0.0597(17) Uani 1 1 d . . . . .
H306 H 0.8987 0.8225 0.4008 0.072 Uiso 1 1 calc R . . . .

loop_
_atom_site_aniso_label
_atom_site_aniso_U_11
_atom_site_aniso_U_22
_atom_site_aniso_U_33
_atom_site_aniso_U_23
_atom_site_aniso_U_13
_atom_site_aniso_U_12
Pd1 0.01982(16) 0.02257(16) 0.01654(15) 0.00416(11) 0.00630(11) 0.00806(12)
Pd2 0.02101(16) 0.02071(16) 0.01871(15) 0.00750(11) 0.00822(11) 0.01034(12)
P1 0.0212(5) 0.0264(5) 0.0200(5) 0.0075(4) 0.0085(4) 0.0095(4)
P2 0.0252(5) 0.0250(5) 0.0234(5) 0.0126(4) 0.0103(4) 0.0125(4)
P3 0.0244(5) 0.0276(5) 0.0168(5) 0.0022(4) 0.0051(4) 0.0095(4)
P4 0.0219(5) 0.0219(5) 0.0194(5) 0.0061(4) 0.0087(4) 0.0106(4)
Si1 0.0190(5) 0.0211(5) 0.0184(5) 0.0048(4) 0.0057(4) 0.0084(4)
Si2 0.0212(5) 0.0210(5) 0.0188(5) 0.0062(4) 0.0066(4) 0.0100(4)
N1 0.0214(17) 0.0247(18) 0.0184(16) 0.0062(14) 0.0045(13) 0.0067(14)
N2 0.0246(18) 0.0253(18) 0.0187(17) 0.0070(14) 0.0073(14) 0.0086(14)
N3 0.0283(18) 0.0266(18) 0.0175(17) 0.0037(14) 0.0055(14) 0.0122(15)
N4 0.0284(18) 0.0231(17) 0.0196(17) 0.0080(14) 0.0078(14) 0.0120(14)
C101 0.024(2) 0.028(2) 0.0194(19) 0.0065(16) 0.0073(16) 0.0082(17)
C102 0.026(2) 0.030(2) 0.034(2) 0.0111(19) 0.0101(19) 0.0108(18)
C103 0.037(3) 0.036(3) 0.031(2) 0.010(2) 0.007(2) 0.019(2)
C104 0.065(4) 0.056(3) 0.041(3) 0.032(3) 0.028(3) 0.039(3)
C105 0.067(4) 0.066(4) 0.064(4) 0.048(3) 0.045(3) 0.041(3)
C106 0.041(3) 0.059(3) 0.046(3) 0.031(3) 0.028(2) 0.029(3)
C107 0.0376(12) 0.0733(17) 0.0402(13) 0.0052(11) 0.0147(10) 0.0297(12)
C108 0.0376(12) 0.0733(17) 0.0402(13) 0.0052(11) 0.0147(10) 0.0297(12)
C109 0.0376(12) 0.0733(17) 0.0402(13) 0.0052(11) 0.0147(10) 0.0297(12)
C110 0.0376(12) 0.0733(17) 0.0402(13) 0.0052(11) 0.0147(10) 0.0297(12)
C111 0.0376(12) 0.0733(17) 0.0402(13) 0.0052(11) 0.0147(10) 0.0297(12)
C112 0.0376(12) 0.0733(17) 0.0402(13) 0.0052(11) 0.0147(10) 0.0297(12)
C113 0.025(2) 0.026(2) 0.023(2) 0.0085(17) 0.0093(17) 0.0089(17)
C114 0.025(2) 0.025(2) 0.022(2) 0.0065(16) 0.0082(17) 0.0132(17)
C115 0.025(2) 0.028(2) 0.027(2) 0.0097(18) 0.0080(17) 0.0127(17)
C116 0.025(2) 0.027(2) 0.028(2) 0.0009(18) -0.0008(18) 0.0072(18)
C117 0.033(2) 0.034(2) 0.024(2) 0.0043(19) -0.0005(19) 0.013(2)
C118 0.033(2) 0.028(2) 0.018(2) 0.0062(17) 0.0037(17) 0.0119(18)
C119 0.024(2) 0.026(2) 0.020(2) 0.0082(16) 0.0059(16) 0.0137(17)
C120 0.027(2) 0.028(2) 0.023(2) 0.0125(17) 0.0056(17) 0.0112(17)
C121 0.026(2) 0.027(2) 0.030(2) 0.0118(18) 0.0116(18) 0.0126(17)
C122 0.039(3) 0.035(3) 0.033(3) 0.015(2) 0.001(2) 0.012(2)
C123 0.048(3) 0.041(3) 0.039(3) 0.008(2) -0.005(2) 0.008(2)
C124 0.043(3) 0.026(2) 0.050(3) 0.010(2) 0.012(2) 0.007(2)
C125 0.034(2) 0.034(2) 0.042(3) 0.019(2) 0.016(2) 0.017(2)
C126 0.026(2) 0.030(2) 0.027(2) 0.0128(18) 0.0092(18) 0.0134(18)
C127 0.039(3) 0.041(3) 0.031(2) 0.019(2) 0.018(2) 0.026(2)
C128 0.077(4) 0.041(3) 0.039(3) 0.024(2) 0.031(3) 0.033(3)
C129 0.125(7) 0.058(4) 0.040(3) 0.022(3) 0.044(4) 0.053(4)
C130 0.153(8) 0.083(5) 0.071(5) 0.048(4) 0.085(6) 0.083(6)
C131 0.089(5) 0.087(5) 0.087(5) 0.058(5) 0.070(5) 0.059(5)
C132 0.049(3) 0.054(3) 0.055(3) 0.029(3) 0.033(3) 0.032(3)
C133 0.027(2) 0.031(2) 0.0165(19) 0.0073(16) 0.0079(16) 0.0181(18)
C134 0.034(2) 0.028(2) 0.023(2) 0.0064(17) 0.0063(18) 0.0164(19)
C135 0.058(3) 0.028(2) 0.028(2) 0.0020(19) 0.003(2) 0.022(2)
C136 0.075(4) 0.048(3) 0.030(3) 0.011(2) 0.013(3) 0.048(3)
C137 0.056(3) 0.070(4) 0.043(3) 0.023(3) 0.026(3) 0.047(3)
C138 0.032(2) 0.042(3) 0.035(3) 0.017(2) 0.018(2) 0.020(2)
C201 0.030(2) 0.038(3) 0.017(2) 0.0028(18) 0.0073(18) 0.0050(19)
C202 0.056(3) 0.040(3) 0.033(3) 0.005(2) 0.017(3) 0.006(3)
C203 0.076(5) 0.050(4) 0.035(3) 0.010(3) 0.024(3) 0.000(3)
C204 0.084(5) 0.066(5) 0.046(4) 0.006(3) 0.044(4) -0.002(4)
C205 0.054(4) 0.071(4) 0.042(3) -0.005(3) 0.028(3) 0.015(3)
C206 0.037(3) 0.049(3) 0.030(3) 0.004(2) 0.015(2) 0.011(2)
C207 0.026(2) 0.030(2) 0.022(2) 0.0030(17) 0.0069(17) 0.0112(18)
C208 0.035(3) 0.041(3) 0.027(2) 0.004(2) -0.001(2) 0.018(2)
C209 0.051(3) 0.043(3) 0.039(3) 0.010(2) -0.001(2) 0.024(3)
C210 0.046(3) 0.026(2) 0.044(3) 0.006(2) 0.010(2) 0.015(2)
C211 0.032(2) 0.029(2) 0.032(2) 0.0009(19) 0.007(2) 0.0126(19)
C212 0.030(2) 0.033(2) 0.020(2) 0.0042(18) 0.0050(18) 0.0153(19)
C213 0.038(3) 0.037(3) 0.020(2) 0.0069(18) 0.0064(18) 0.020(2)
C214 0.025(2) 0.021(2) 0.025(2) 0.0096(16) 0.0056(17) 0.0073(16)
C215 0.037(3) 0.031(2) 0.022(2) 0.0075(18) 0.0015(19) 0.010(2)
C216 0.041(3) 0.035(3) 0.029(2) 0.018(2) 0.001(2) 0.014(2)
C217 0.040(3) 0.026(2) 0.038(3) 0.014(2) 0.006(2) 0.015(2)
C218 0.030(2) 0.026(2) 0.031(2) 0.0081(18) 0.0088(19) 0.0136(18)
C219 0.0205(19) 0.022(2) 0.023(2) 0.0106(16) 0.0032(16) 0.0072(16)
C220 0.032(2) 0.023(2) 0.019(2) 0.0052(16) 0.0117(17) 0.0104(17)
C221 0.023(2) 0.029(2) 0.020(2) 0.0047(16) 0.0067(16) 0.0104(17)
C222 0.032(2) 0.040(3) 0.038(3) 0.014(2) 0.016(2) 0.020(2)
C223 0.042(3) 0.061(4) 0.041(3) 0.016(3) 0.018(2) 0.034(3)
C224 0.033(3) 0.069(4) 0.054(3) 0.022(3) 0.027(3) 0.023(3)
C225 0.045(3) 0.054(4) 0.074(4) 0.026(3) 0.037(3) 0.011(3)
C226 0.034(3) 0.039(3) 0.049(3) 0.017(2) 0.019(2) 0.014(2)
C227 0.023(2) 0.023(2) 0.024(2) 0.0042(16) 0.0063(17) 0.0090(16)
C228 0.030(2) 0.033(2) 0.026(2) 0.0053(18) 0.0107(19) 0.0131(19)
C229 0.040(3) 0.034(3) 0.027(2) 0.0009(19) 0.014(2) 0.013(2)
C230 0.035(3) 0.033(2) 0.028(2) -0.0001(19) 0.004(2) 0.009(2)
C231 0.026(2) 0.026(2) 0.038(3) 0.0033(19) 0.009(2) 0.0085(18)
C232 0.031(2) 0.029(2) 0.028(2) 0.0053(18) 0.0117(19) 0.0160(19)
C233 0.023(2) 0.029(2) 0.023(2) 0.0109(17) 0.0069(17) 0.0079(17)
C234 0.026(2) 0.046(3) 0.030(2) 0.012(2) 0.0102(19) 0.015(2)
C235 0.028(3) 0.077(4) 0.035(3) 0.020(3) 0.013(2) 0.010(3)
C236 0.035(3) 0.056(4) 0.040(3) 0.027(3) 0.003(2) -0.011(2)
C237 0.049(3) 0.031(3) 0.033(3) 0.015(2) -0.003(2) 0.002(2)
C238 0.032(2) 0.028(2) 0.027(2) 0.0112(18) 0.0053(18) 0.0086(18)
C316 0.091(3) 0.134(4) 0.107(4) 0.016(3) 0.040(3) 0.019(3)
C315 0.091(3) 0.134(4) 0.107(4) 0.016(3) 0.040(3) 0.019(3)
C311 0.091(3) 0.134(4) 0.107(4) 0.016(3) 0.040(3) 0.019(3)
C312 0.091(3) 0.134(4) 0.107(4) 0.016(3) 0.040(3) 0.019(3)
C313 0.091(3) 0.134(4) 0.107(4) 0.016(3) 0.040(3) 0.019(3)
C314 0.091(3) 0.134(4) 0.107(4) 0.016(3) 0.040(3) 0.019(3)
C301 0.073(4) 0.066(4) 0.052(4) 0.027(3) 0.026(3) 0.039(4)
C302 0.062(4) 0.066(4) 0.051(4) 0.018(3) 0.020(3) 0.027(3)
C303 0.070(5) 0.056(4) 0.085(5) 0.025(4) 0.046(4) 0.024(3)
C304 0.122(7) 0.046(4) 0.076(5) 0.011(4) 0.060(5) 0.018(4)
C305 0.099(6) 0.066(5) 0.054(4) 0.021(4) 0.018(4) 0.031(4)
C306 0.065(4) 0.059(4) 0.062(4) 0.032(3) 0.019(3) 0.026(3)

loop_
_atom_type_symbol
_atom_type_description
_atom_type_scat_dispersion_real
_atom_type_scat_dispersion_imag
_atom_type_scat_source
C C 0.0181 0.0091 'International Tables Vol C Tables 4.2.6.8 and 6.1.1.4'
H H 0.0000 0.0000 'International Tables Vol C Tables 4.2.6.8 and 6.1.1.4'
N N 0.0311 0.0180 'International Tables Vol C Tables 4.2.6.8 and 6.1.1.4'
P P 0.2955 0.4335 'International Tables Vol C Tables 4.2.6.8 and 6.1.1.4'
Pd Pd 0.1215 3.9337 'International Tables Vol C Tables 4.2.6.8 and 6.1.1.4'
Si Si 0.2541 0.3302 'International Tables Vol C Tables 4.2.6.8 and 6.1.1.4'

loop_
_exptl_crystal_face_index_h
_exptl_crystal_face_index_k
_exptl_crystal_face_index_l
_exptl_crystal_face_perp_dist
_exptl_oxdiff_crystal_face_indexfrac_h
_exptl_oxdiff_crystal_face_indexfrac_k
_exptl_oxdiff_crystal_face_indexfrac_l
_exptl_oxdiff_crystal_face_x
_exptl_oxdiff_crystal_face_y
_exptl_oxdiff_crystal_face_z
0 1 0 0.0306 -0.0009 1.0001 -0.0013 0.0483 -0.0808 0.0205
0 -1 0 0.0306 0.0009 -1.0001 0.0013 -0.0483 0.0808 -0.0205
0 0 1 0.0636 0.0002 0.0007 0.9989 0.0752 0.0270 0.0475
0 0 -1 0.0636 -0.0002 -0.0007 -0.9989 -0.0752 -0.0270 -0.0475
-5 2 2 0.0898 -5.0012 1.9881 2.0012 0.3149 0.0766 -0.4693
5 -2 -2 0.0898 5.0012 -1.9881 -2.0012 -0.3149 -0.0766 0.4693
0 -4 5 0.0559 0.0046 -3.9969 4.9997 0.1830 0.4582 0.1556

loop_
_geom_angle_atom_site_label_1
_geom_angle_atom_site_label_2
_geom_angle_atom_site_label_3
_geom_angle
_geom_angle_site_symmetry_1
_geom_angle_site_symmetry_3
_geom_angle_publ_flag
P1 Pd1 Pd2 123.05(3) . . ?
P1 Pd1 P3 105.41(4) . . ?
P1 Pd1 Si1 81.73(4) . . ?
P1 Pd1 Si2 130.60(4) . . ?
P3 Pd1 Pd2 130.19(3) . . ?
P3 Pd1 Si1 154.65(4) . . ?
P3 Pd1 Si2 84.63(4) . . ?
Si1 Pd1 Pd2 54.23(3) . . ?
Si2 Pd1 Pd2 56.32(3) . . ?
Si2 Pd1 Si1 109.51(4) . . ?
P2 Pd2 Pd1 130.91(3) . . ?
P2 Pd2 Si1 84.58(4) . . ?
P2 Pd2 Si2 155.87(4) . . ?
P4 Pd2 Pd1 122.45(3) . . ?
P4 Pd2 P2 104.85(4) . . ?
P4 Pd2 Si1 129.77(4) . . ?
P4 Pd2 Si2 81.79(4) . . ?
Si1 Pd2 Pd1 56.26(3) . . ?
Si1 Pd2 Si2 109.31(4) . . ?
Si2 Pd2 Pd1 54.08(3) . . ?
C101 P1 Pd1 111.58(14) . . ?
C101 P1 C113 101.1(2) . . ?
C107 P1 Pd1 128.3(2) . . ?
C107 P1 C101 102.8(3) . . ?
C107 P1 C113 104.2(2) . . ?
C113 P1 Pd1 105.54(14) . . ?
C120 P2 Pd2 107.98(14) . . ?
C121 P2 Pd2 115.08(15) . . ?
C121 P2 C120 106.0(2) . . ?
C121 P2 C127 100.5(2) . . ?
C127 P2 Pd2 123.22(15) . . ?
C127 P2 C120 102.3(2) . . ?
C201 P3 Pd1 122.73(15) . . ?
C201 P3 C213 102.8(2) . . ?
C207 P3 Pd1 115.02(15) . . ?
C207 P3 C201 100.8(2) . . ?
C207 P3 C213 106.0(2) . . ?
C213 P3 Pd1 107.84(15) . . ?
C220 P4 Pd2 105.67(14) . . ?
C221 P4 Pd2 130.45(15) . . ?
C221 P4 C220 103.8(2) . . ?
C221 P4 C227 102.71(19) . . ?
C227 P4 Pd2 108.15(14) . . ?
C227 P4 C220 103.1(2) . . ?
Pd2 Si1 Pd1 69.51(3) . . ?
N1 Si1 Pd1 101.59(12) . . ?
N1 Si1 Pd2 124.27(13) . . ?
N1 Si1 N2 86.00(16) . . ?
N1 Si1 C133 112.84(18) . . ?
N2 Si1 Pd1 164.93(13) . . ?
N2 Si1 Pd2 95.45(12) . . ?
N2 Si1 C133 97.74(17) . . ?
C133 Si1 Pd1 91.32(13) . . ?
C133 Si1 Pd2 122.01(14) . . ?
Pd1 Si2 Pd2 69.60(3) . . ?
N3 Si2 Pd1 95.13(12) . . ?
N3 Si2 Pd2 164.73(13) . . ?
N3 Si2 C233 98.50(18) . . ?
N4 Si2 Pd1 123.12(13) . . ?
N4 Si2 Pd2 101.83(12) . . ?
N4 Si2 N3 86.21(17) . . ?
N4 Si2 C233 112.16(19) . . ?
C233 Si2 Pd1 123.68(15) . . ?
C233 Si2 Pd2 90.53(13) . . ?
C113 N1 Si1 124.2(3) . . ?
C114 N1 Si1 115.1(3) . . ?
C114 N1 C113 118.5(3) . . ?
C119 N2 Si1 115.0(3) . . ?
C119 N2 C120 122.7(3) . . ?
C120 N2 Si1 122.2(3) . . ?
C213 N3 Si2 122.7(3) . . ?
C214 N3 Si2 115.0(3) . . ?
C214 N3 C213 122.3(4) . . ?
C219 N4 Si2 115.1(3) . . ?
C219 N4 C220 118.2(3) . . ?
C220 N4 Si2 124.7(3) . . ?
C102 C101 P1 118.1(3) . . ?
C102 C101 C106 119.2(4) . . ?
C106 C101 P1 122.7(4) . . ?
C101 C102 C103 121.0(4) . . ?
C104 C103 C102 119.2(5) . . ?
C103 C104 C105 120.4(5) . . ?
C104 C105 C106 120.4(5) . . ?
C105 C106 C101 119.8(5) . . ?
C108 C107 P1 117.5(4) . . ?
C112 C107 P1 124.2(4) . . ?
C112 C107 C108 118.1(5) . . ?
C107 C108 C109 120.9(5) . . ?
C110 C109 C108 120.1(5) . . ?
C109 C110 C111 119.6(5) . . ?
C110 C111 C112 119.9(5) . . ?
C107 C112 C111 121.3(5) . . ?
N1 C113 P1 106.6(3) . . ?
N1 C114 C119 111.5(4) . . ?
C115 C114 N1 128.3(4) . . ?
C115 C114 C119 120.2(4) . . ?
C114 C115 C116 119.8(4) . . ?
C117 C116 C115 120.4(4) . . ?
C116 C117 C118 120.3(4) . . ?
C119 C118 C117 120.2(4) . . ?
N2 C119 C114 112.1(4) . . ?
N2 C119 C118 128.7(4) . . ?
C118 C119 C114 119.1(4) . . ?
N2 C120 P2 107.5(3) . . ?
C122 C121 P2 117.9(3) . . ?
C122 C121 C126 119.4(4) . . ?
C126 C121 P2 122.6(4) . . ?
C123 C122 C121 119.5(5) . . ?
C124 C123 C122 120.7(5) . . ?
C123 C124 C125 119.9(5) . . ?
C126 C125 C124 119.7(5) . . ?
C125 C126 C121 120.7(4) . . ?
C128 C127 P2 119.0(4) . . ?
C128 C127 C132 120.4(5) . . ?
C132 C127 P2 120.6(4) . . ?
C127 C128 C129 119.3(6) . . ?
C130 C129 C128 121.0(7) . . ?
C129 C130 C131 119.9(6) . . ?
C132 C131 C130 119.3(7) . . ?
C127 C132 C131 120.0(6) . . ?
C134 C133 Si1 120.6(3) . . ?
C134 C133 C138 116.0(4) . . ?
C138 C133 Si1 122.7(4) . . ?
C135 C134 C133 122.2(5) . . ?
C136 C135 C134 120.1(5) . . ?
C135 C136 C137 119.1(5) . . ?
C136 C137 C138 120.7(5) . . ?
C137 C138 C133 121.9(5) . . ?
C202 C201 P3 118.8(4) . . ?
C206 C201 P3 121.2(4) . . ?
C206 C201 C202 119.9(5) . . ?
C203 C202 C201 119.5(6) . . ?
C204 C203 C202 120.4(6) . . ?
C205 C204 C203 120.4(6) . . ?
C204 C205 C206 120.5(6) . . ?
C201 C206 C205 119.2(6) . . ?
C208 C207 P3 118.4(4) . . ?
C208 C207 C212 119.2(4) . . ?
C212 C207 P3 122.4(4) . . ?
C207 C208 C209 120.2(5) . . ?
C210 C209 C208 120.0(5) . . ?
C209 C210 C211 120.2(5) . . ?
C212 C211 C210 120.1(5) . . ?
C211 C212 C207 120.3(4) . . ?
N3 C213 P3 107.6(3) . . ?
N3 C214 C215 129.3(4) . . ?
N3 C214 C219 111.5(4) . . ?
C215 C214 C219 119.1(4) . . ?
C214 C215 C216 120.1(4) . . ?
C217 C216 C215 120.5(4) . . ?
C216 C217 C218 120.8(4) . . ?
C217 C218 C219 119.7(4) . . ?
N4 C219 C214 112.0(4) . . ?
N4 C219 C218 128.2(4) . . ?
C218 C219 C214 119.8(4) . . ?
N4 C220 P4 107.2(3) . . ?
C222 C221 P4 121.2(3) . . ?
C226 C221 P4 119.6(4) . . ?
C226 C221 C222 119.1(4) . . ?
C223 C222 C221 120.7(5) . . ?
C224 C223 C222 119.9(5) . . ?
C223 C224 C225 119.9(5) . . ?
C226 C225 C224 120.2(5) . . ?
C221 C226 C225 120.2(5) . . ?
C228 C227 P4 123.6(3) . . ?
C228 C227 C232 118.7(4) . . ?
C232 C227 P4 117.3(3) . . ?
C229 C228 C227 120.5(4) . . ?
C230 C229 C228 119.9(4) . . ?
C231 C230 C229 120.1(4) . . ?
C230 C231 C232 120.3(4) . . ?
C231 C232 C227 120.5(4) . . ?
C234 C233 Si2 121.0(4) . . ?
C238 C233 Si2 120.9(3) . . ?
C238 C233 C234 117.6(4) . . ?
C235 C234 C233 120.8(5) . . ?
C236 C235 C234 120.7(5) . . ?
C235 C236 C237 119.6(5) . . ?
C236 C237 C238 119.9(5) . . ?
C237 C238 C233 121.3(5) . . ?
C315 C316 C314 120.0 . . ?
C311 C315 C316 120.0 . . ?
C315 C311 C312 120.0 . . ?
C311 C312 C313 120.0 . . ?
C314 C313 C312 120.0 . . ?
C313 C314 C316 120.0 . . ?
C306 C301 C302 120.5(7) . . ?
C303 C302 C301 120.3(7) . . ?
C302 C303 C304 119.3(8) . . ?
C305 C304 C303 119.4(7) . . ?
C306 C305 C304 120.1(8) . . ?
C305 C306 C301 120.4(7) . . ?

loop_
_geom_bond_atom_site_label_1
_geom_bond_atom_site_label_2
_geom_bond_distance
_geom_bond_site_symmetry_2
_geom_bond_publ_flag
Pd1 Pd2 2.7856(4) . ?
Pd1 P1 2.3484(11) . ?
Pd1 P3 2.3507(11) . ?
Pd1 Si1 2.4730(11) . ?
Pd1 Si2 2.4068(11) . ?
Pd2 P2 2.3512(11) . ?
Pd2 P4 2.3458(10) . ?
Pd2 Si1 2.4128(11) . ?
Pd2 Si2 2.4732(11) . ?
P1 C101 1.833(5) . ?
P1 C107 1.825(5) . ?
P1 C113 1.836(4) . ?
P2 C120 1.861(4) . ?
P2 C121 1.822(5) . ?
P2 C127 1.848(5) . ?
P3 C201 1.838(5) . ?
P3 C207 1.816(5) . ?
P3 C213 1.856(5) . ?
P4 C220 1.843(4) . ?
P4 C221 1.828(4) . ?
P4 C227 1.834(4) . ?
Si1 N1 1.796(4) . ?
Si1 N2 1.804(4) . ?
Si1 C133 1.898(4) . ?
Si2 N3 1.807(4) . ?
Si2 N4 1.784(4) . ?
Si2 C233 1.907(4) . ?
N1 C113 1.451(5) . ?
N1 C114 1.394(5) . ?
N2 C119 1.380(5) . ?
N2 C120 1.444(5) . ?
N3 C213 1.444(5) . ?
N3 C214 1.384(5) . ?
N4 C219 1.395(5) . ?
N4 C220 1.447(5) . ?
C101 C102 1.388(6) . ?
C101 C106 1.396(6) . ?
C102 C103 1.398(7) . ?
C103 C104 1.380(8) . ?
C104 C105 1.384(8) . ?
C105 C106 1.391(7) . ?
C107 C108 1.382(8) . ?
C107 C112 1.369(8) . ?
C108 C109 1.395(7) . ?
C109 C110 1.368(8) . ?
C110 C111 1.372(8) . ?
C111 C112 1.393(7) . ?
C114 C115 1.380(6) . ?
C114 C119 1.424(6) . ?
C115 C116 1.402(6) . ?
C116 C117 1.379(7) . ?
C117 C118 1.401(6) . ?
C118 C119 1.389(6) . ?
C121 C122 1.390(7) . ?
C121 C126 1.398(6) . ?
C122 C123 1.387(8) . ?
C123 C124 1.376(8) . ?
C124 C125 1.396(7) . ?
C125 C126 1.370(7) . ?
C127 C128 1.380(8) . ?
C127 C132 1.389(7) . ?
C128 C129 1.399(8) . ?
C129 C130 1.369(12) . ?
C130 C131 1.401(12) . ?
C131 C132 1.397(8) . ?
C133 C134 1.398(6) . ?
C133 C138 1.406(6) . ?
C134 C135 1.395(6) . ?
C135 C136 1.380(8) . ?
C136 C137 1.381(9) . ?
C137 C138 1.385(7) . ?
C201 C202 1.401(8) . ?
C201 C206 1.389(7) . ?
C202 C203 1.390(8) . ?
C203 C204 1.383(11) . ?
C204 C205 1.362(11) . ?
C205 C206 1.413(8) . ?
C207 C208 1.382(7) . ?
C207 C212 1.400(6) . ?
C208 C209 1.388(8) . ?
C209 C210 1.379(7) . ?
C210 C211 1.381(7) . ?
C211 C212 1.373(7) . ?
C214 C215 1.390(6) . ?
C214 C219 1.423(6) . ?
C215 C216 1.394(7) . ?
C216 C217 1.375(7) . ?
C217 C218 1.387(7) . ?
C218 C219 1.395(6) . ?
C221 C222 1.398(6) . ?
C221 C226 1.385(7) . ?
C222 C223 1.385(7) . ?
C223 C224 1.377(8) . ?
C224 C225 1.392(9) . ?
C225 C226 1.388(7) . ?
C227 C228 1.388(6) . ?
C227 C232 1.398(6) . ?
C228 C229 1.387(7) . ?
C229 C230 1.385(7) . ?
C230 C231 1.374(7) . ?
C231 C232 1.381(6) . ?
C233 C234 1.405(6) . ?
C233 C238 1.400(6) . ?
C234 C235 1.384(7) . ?
C235 C236 1.383(9) . ?
C236 C237 1.386(9) . ?
C237 C238 1.391(7) . ?
C316 C315 1.3900 . ?
C316 C314 1.3900 . ?
C315 C311 1.3900 . ?
C311 C312 1.3900 . ?
C312 C313 1.3900 . ?
C313 C314 1.3900 . ?
C301 C302 1.376(9) . ?
C301 C306 1.364(9) . ?
C302 C303 1.360(10) . ?
C303 C304 1.404(12) . ?
C304 C305 1.382(12) . ?
C305 C306 1.357(11) . ?
